data_7135576
loop_
_publ_author_name
'Jiang, Yihua'
'Souare, Sokhna'
'Robeyns, Koen'
'Leng, Fucheng'
'Collard, Laurent'
'Leyssens, Tom'

_publ_section_title
;
 Solvent-triggered breakdown of solid solution behaviour enables direct
 enantioselective crystallization of <i>RS</i>-phenprocoumon.
;
_journal_issue 24
_journal_name_full 'Chemical communications (Cambridge, England)'
_journal_page_first 6613
_journal_page_last 6616
_journal_paper_doi 10.1039/d6cc00933f
_journal_volume 62
_journal_year 2026
_chemical_absolute_configuration rm
_chemical_formula_moiety 'C20 H25 N2 O2, C18 H15 O3, C2 H6 O'
_chemical_formula_sum 'C40 H46 N2 O6'
_chemical_formula_weight 650.79
_chemical_name_common 'Quinidine Phenprocoumon ethanol solvate'
_space_group_crystal_system monoclinic
_space_group_IT_number 4
_space_group_name_Hall 'P 2yb'
_space_group_name_H-M_alt 'P 1 21 1'
_atom_sites_solution_hydrogens geom
_atom_sites_solution_primary dual
_audit_creation_method SHELXL-2019/3
_audit_update_record
;
2026-02-10 deposited with the CCDC.	2026-03-06 downloaded from the CCDC.
;
_cell_angle_alpha 90
_cell_angle_beta 111.669(13)
_cell_angle_gamma 90
_cell_formula_units_Z 2
_cell_length_a 12.3135(13)
_cell_length_b 9.8662(10)
_cell_length_c 15.529(2)
_cell_measurement_reflns_used 2598
_cell_measurement_temperature 150(2)
_cell_measurement_theta_max 25.0380
_cell_measurement_theta_min 3.2840
_cell_volume 1753.3(4)
_computing_cell_refinement
;
CrysAlisPro, Agilent Technologies,
Version 1.171.37.35 (release 13-08-2014 CrysAlis171 .NET)
(compiled Aug 13 2014,18:06:01)
;
_computing_data_collection MAR
_computing_data_reduction
;
CrysAlisPro, Agilent Technologies,
Version 1.171.37.35 (release 13-08-2014 CrysAlis171 .NET)
(compiled Aug 13 2014,18:06:01)
;
_computing_molecular_graphics 'MERCURY (Macrae et al., 2008)'
_computing_publication_material
;
'MERCURY (Macrae et al., 2008), Platon (Spek, 2009)'
;
_computing_structure_refinement 'SHELXL-2019/3 (Sheldrick, 2019)'
_computing_structure_solution 'SHELXT (Sheldrick, 2015)'
_diffrn_ambient_temperature 150(2)
_diffrn_measured_fraction_theta_full 0.996
_diffrn_measured_fraction_theta_max 0.996
_diffrn_measurement_device_type 'MAR345 image plate'
_diffrn_measurement_method
;
'100 images, \D\F 2.0\% '
;
_diffrn_radiation_type MoK\a
_diffrn_radiation_wavelength 0.71073
_diffrn_reflns_av_R_equivalents 0.0860
_diffrn_reflns_av_unetI/netI 0.1123
_diffrn_reflns_Laue_measured_fraction_full 0.996
_diffrn_reflns_Laue_measured_fraction_max 0.996
_diffrn_reflns_limit_h_max 14
_diffrn_reflns_limit_h_min -14
_diffrn_reflns_limit_k_max 11
_diffrn_reflns_limit_k_min -11
_diffrn_reflns_limit_l_max 18
_diffrn_reflns_limit_l_min -18
_diffrn_reflns_number 12645
_diffrn_reflns_point_group_measured_fraction_full 0.996
_diffrn_reflns_point_group_measured_fraction_max 0.996
_diffrn_reflns_theta_full 25.235
_diffrn_reflns_theta_max 25.235
_diffrn_reflns_theta_min 3.310
_diffrn_source 'Incoatec microfocus source'
_exptl_absorpt_coefficient_mu 0.082
_exptl_absorpt_correction_T_max 1.00000
_exptl_absorpt_correction_T_min 0.42701
_exptl_absorpt_correction_type multi-scan
_exptl_absorpt_process_details
;
CrysAlisPro, Agilent Technologies,
Version 1.171.37.35 (release 13-08-2014 CrysAlis171 .NET)
(compiled Aug 13 2014,18:06:01)
Empirical absorption correction using spherical harmonics,
 implemented in SCALE3 ABSPACK scaling algorithm.
;
_exptl_crystal_colour colourless
_exptl_crystal_density_diffrn 1.233
_exptl_crystal_description needle
_exptl_crystal_F_000 696
_exptl_crystal_recrystallization_method 'Re-crystallisation from solvent: ethanol'
_exptl_crystal_size_max 0.50
_exptl_crystal_size_mid 0.04
_exptl_crystal_size_min 0.04
_refine_diff_density_max 0.317
_refine_diff_density_min -0.200
_refine_diff_density_rms 0.045
_refine_ls_abs_structure_details
;
 Flack x determined using 1315 quotients [(I+)-(I-)]/[(I+)+(I-)]
 (Parsons, Flack and Wagner, Acta Cryst. B69 (2013) 249-259).
;
_refine_ls_abs_structure_Flack -1.3(10)
_refine_ls_extinction_method none
_refine_ls_goodness_of_fit_ref 0.987
_refine_ls_hydrogen_treatment constr
_refine_ls_matrix_type full
_refine_ls_number_parameters 511
_refine_ls_number_reflns 6300
_refine_ls_number_restraints 70
_refine_ls_restrained_S_all 0.982
_refine_ls_R_factor_all 0.1139
_refine_ls_R_factor_gt 0.0599
_refine_ls_shift/su_max 0.000
_refine_ls_shift/su_mean 0.000
_refine_ls_structure_factor_coef Fsqd
_refine_ls_weighting_details 'w=1/[\s^2^(Fo^2^)+(0.0469P)^2^] where P=(Fo^2^+2Fc^2^)/3'
_refine_ls_weighting_scheme calc
_refine_ls_wR_factor_gt 0.1113
_refine_ls_wR_factor_ref 0.1296
_reflns_Friedel_coverage 0.882
_reflns_Friedel_fraction_full 0.997
_reflns_Friedel_fraction_max 0.997
_reflns_number_gt 3953
_reflns_number_total 6300
_reflns_threshold_expression 'I > 2\s(I)'
_cod_data_source_file d6cc00933f2.cif
_cod_data_source_block yj_Qd_phC_EtOH
_cod_depositor_comments 'Adding full bibliography for 7135572--7135577.cif.'
_cod_original_cell_volume 1753.2(4)
_cod_original_sg_symbol_H-M 'P 21'
_cod_database_code 7135576
_shelx_shelxl_version_number 2019/3
_shelx_space_group_comment
;
The symmetry employed for this shelxl refinement is uniquely defined
by the following loop, which should always be used as a source of
symmetry information in preference to the above space-group names.
They are only intended as comments.
;

loop_
_space_group_symop_operation_xyz
'x, y, z'
'-x, y+1/2, -z'

loop_
_atom_site_label
_atom_site_type_symbol
_atom_site_fract_x
_atom_site_fract_y
_atom_site_fract_z
_atom_site_U_iso_or_equiv
_atom_site_adp_type
_atom_site_occupancy
_atom_site_site_symmetry_order
_atom_site_calc_flag
_atom_site_refinement_flags_posn
_atom_site_refinement_flags_adp
_atom_site_refinement_flags_occupancy
_atom_site_disorder_assembly
_atom_site_disorder_group
N1 N 0.9736(4) 1.0555(4) 0.5494(3) 0.0340(11) Uani 1 1 d . . . . .
C2 C 1.0220(5) 1.0382(5) 0.4871(4) 0.0361(15) Uani 1 1 d . . . . .
H2 H 1.090551 1.088552 0.494352 0.043 Uiso 1 1 calc R U . . .
C3 C 0.9788(4) 0.9504(5) 0.4112(4) 0.0315(13) Uani 1 1 d . . . . .
H3 H 1.017719 0.941898 0.368824 0.038 Uiso 1 1 calc R U . . .
C4 C 0.8789(4) 0.8765(5) 0.3987(3) 0.0256(12) Uani 1 1 d . . . . .
C5 C 0.8217(4) 0.8942(5) 0.4625(3) 0.0241(12) Uani 1 1 d . . . . .
C6 C 0.8744(4) 0.9827(5) 0.5383(3) 0.0281(12) Uani 1 1 d . . . . .
C7 C 0.8233(5) 0.9994(6) 0.6049(4) 0.0335(13) Uani 1 1 d . . . . .
H7 H 0.858115 1.059508 0.655460 0.040 Uiso 1 1 calc R U . . .
C8 C 0.7251(5) 0.9311(5) 0.5980(4) 0.0344(14) Uani 1 1 d . . . . .
H8 H 0.692190 0.942212 0.644108 0.041 Uiso 1 1 calc R U . . .
C9 C 0.6715(4) 0.8430(5) 0.5220(4) 0.0305(13) Uani 1 1 d . . . . .
C10 C 0.7189(4) 0.8237(5) 0.4563(4) 0.0297(13) Uani 1 1 d . . . . .
H10 H 0.682995 0.762988 0.406417 0.036 Uiso 1 1 calc R U . . .
O11 O 0.5733(3) 0.7807(4) 0.5245(3) 0.0433(10) Uani 1 1 d . . . . .
C12 C 0.5183(6) 0.6835(7) 0.4519(5) 0.061(2) Uani 1 1 d . . . . .
H12A H 0.452175 0.641205 0.462294 0.091 Uiso 1 1 calc R U . . .
H12B H 0.575127 0.613614 0.452422 0.091 Uiso 1 1 calc R U . . .
H12C H 0.490347 0.729648 0.391790 0.091 Uiso 1 1 calc R U . . .
C13 C 0.8336(4) 0.7785(5) 0.3178(3) 0.0259(12) Uani 1 1 d . . . . .
H13 H 0.790186 0.704181 0.334998 0.031 Uiso 1 1 calc R U . . .
O14 O 0.9262(3) 0.7197(3) 0.2967(2) 0.0294(9) Uani 1 1 d . . . . .
H14 H 0.962181 0.663557 0.338078 0.044 Uiso 1 1 calc R U . . .
C15 C 0.7484(4) 0.8514(5) 0.2312(3) 0.0277(12) Uani 1 1 d . . . . .
H15 H 0.705318 0.921799 0.252276 0.033 Uiso 1 1 calc R U . . .
N16 N 0.6599(3) 0.7519(4) 0.1701(3) 0.0297(10) Uani 1 1 d . . . . .
H16 H 0.628715 0.696202 0.209559 0.036 Uiso 1 1 calc R U . . .
C17 C 0.5609(4) 0.8293(6) 0.1011(4) 0.0412(15) Uani 1 1 d . . . . .
H17A H 0.518643 0.881118 0.133564 0.049 Uiso 1 1 calc R U . . .
H17B H 0.505261 0.765771 0.057425 0.049 Uiso 1 1 calc R U . . .
C18 C 0.6106(5) 0.9265(5) 0.0480(4) 0.0358(14) Uani 1 1 d . . . . .
H18A H 0.565491 0.918385 -0.019389 0.043 Uiso 1 1 calc R U . . .
H18B H 0.603976 1.021117 0.066783 0.043 Uiso 1 1 calc R U . . .
C19 C 0.7375(4) 0.8921(5) 0.0688(4) 0.0341(14) Uani 1 1 d . . . . .
H19 H 0.768346 0.947397 0.028812 0.041 Uiso 1 1 calc R U . . .
C20 C 0.8074(5) 0.9219(5) 0.1713(4) 0.0381(15) Uani 1 1 d . . . . .
H20A H 0.810483 1.020936 0.182215 0.046 Uiso 1 1 calc R U . . .
H20B H 0.888408 0.888300 0.188440 0.046 Uiso 1 1 calc R U . . .
C21 C 0.7130(5) 0.6589(5) 0.1198(4) 0.0372(15) Uani 1 1 d . . . . .
H21A H 0.656624 0.586712 0.087952 0.045 Uiso 1 1 calc R U . . .
H21B H 0.783873 0.615468 0.164558 0.045 Uiso 1 1 calc R U . . .
C22 C 0.7450(5) 0.7401(6) 0.0491(4) 0.0383(14) Uani 1 1 d . . . . .
H22 H 0.683932 0.721017 -0.013242 0.046 Uiso 1 1 calc R U . . .
C23 C 0.8593(6) 0.6885(7) 0.0479(5) 0.0557(18) Uani 1 1 d . . . . .
H23 H 0.929772 0.719586 0.094157 0.067 Uiso 1 1 calc R U . . .
C24 C 0.8658(7) 0.5990(7) -0.0167(5) 0.070(2) Uani 1 1 d . . . . .
H24A H 0.796320 0.566712 -0.063511 0.085 Uiso 1 1 calc R U . . .
H24B H 0.939831 0.568871 -0.015028 0.085 Uiso 1 1 calc R U . . .
O31 O 0.5470(6) 0.1308(6) 0.2179(6) 0.0458(18) Uani 0.759(9) 1 d D . P A 1
C32 C 0.5151(7) 0.2489(7) 0.2218(14) 0.033(2) Uani 0.759(9) 1 d D . P A 1
O33 O 0.3924(6) 0.2611(8) 0.189(2) 0.033(3) Uani 0.759(9) 1 d D . P A 1
C34 C 0.3405(8) 0.3856(11) 0.185(5) 0.029(5) Uani 0.759(9) 1 d D . P A 1
C35 C 0.2201(7) 0.3861(11) 0.1546(13) 0.031(3) Uani 0.759(9) 1 d D . P A 1
H35 H 0.176398 0.304781 0.136017 0.038 Uiso 0.759(9) 1 calc R U P A 1
C36 C 0.1648(7) 0.5108(10) 0.1516(16) 0.042(3) Uani 0.759(9) 1 d D . P A 1
H36 H 0.082197 0.514199 0.133482 0.050 Uiso 0.759(9) 1 calc R U P A 1
C37 C 0.2299(7) 0.6306(9) 0.1751(11) 0.036(3) Uani 0.759(9) 1 d D . P A 1
H37 H 0.191499 0.715470 0.169637 0.043 Uiso 0.759(9) 1 calc R U P A 1
C38 C 0.3498(7) 0.6249(9) 0.2060(10) 0.032(2) Uani 0.759(9) 1 d D . P A 1
H38 H 0.393896 0.705921 0.225371 0.038 Uiso 0.759(9) 1 calc R U P A 1
C39 C 0.4076(6) 0.5035(8) 0.2096(18) 0.024(2) Uani 0.759(9) 1 d D . P A 1
C40 C 0.5354(6) 0.4913(7) 0.2493(7) 0.0223(18) Uani 0.759(9) 1 d D . P A 1
C41 C 0.5849(5) 0.3656(8) 0.2493(6) 0.0262(18) Uani 0.759(9) 1 d D . P A 1
O42 O 0.5954(5) 0.6007(6) 0.2759(5) 0.0303(15) Uani 0.759(9) 1 d D . P A 1
C43 C 0.7167(6) 0.3474(8) 0.2918(5) 0.0303(19) Uani 0.759(9) 1 d D . P A 1
H43 H 0.746783 0.439803 0.315063 0.036 Uiso 0.759(9) 1 calc R U P A 1
C44 C 0.7563(8) 0.2596(10) 0.3786(6) 0.044(2) Uani 0.759(9) 1 d D . P A 1
H44A H 0.842673 0.260949 0.407041 0.053 Uiso 0.759(9) 1 calc R U P A 1
H44B H 0.731449 0.164890 0.361019 0.053 Uiso 0.759(9) 1 calc R U P A 1
C45 C 0.7059(18) 0.308(3) 0.4498(9) 0.052(4) Uani 0.759(9) 1 d D . P A 1
H45A H 0.735822 0.251172 0.505292 0.077 Uiso 0.759(9) 1 calc R U P A 1
H45B H 0.620428 0.302218 0.423155 0.077 Uiso 0.759(9) 1 calc R U P A 1
H45C H 0.729153 0.402564 0.466673 0.077 Uiso 0.759(9) 1 calc R U P A 1
C46 C 0.7748(7) 0.3140(8) 0.2237(6) 0.0268(17) Uani 0.759(9) 1 d D . P A 1
C47 C 0.7141(10) 0.297(2) 0.1296(6) 0.031(3) Uani 0.759(9) 1 d D . P A 1
H47 H 0.631456 0.305073 0.105932 0.038 Uiso 0.759(9) 1 calc R U P A 1
C48 C 0.7695(11) 0.267(3) 0.0687(7) 0.040(4) Uani 0.759(9) 1 d D . P A 1
H48 H 0.725178 0.257446 0.004349 0.048 Uiso 0.759(9) 1 calc R U P A 1
C49 C 0.8902(10) 0.2523(10) 0.1021(8) 0.046(3) Uani 0.759(9) 1 d D . P A 1
H49 H 0.929067 0.230451 0.061214 0.055 Uiso 0.759(9) 1 calc R U P A 1
C50 C 0.9531(8) 0.2698(10) 0.1960(8) 0.045(3) Uani 0.759(9) 1 d D . P A 1
H50 H 1.035861 0.262481 0.219578 0.054 Uiso 0.759(9) 1 calc R U P A 1
C51 C 0.8957(8) 0.298(3) 0.2553(8) 0.041(2) Uani 0.759(9) 1 d D . P A 1
H51 H 0.940014 0.306062 0.319763 0.049 Uiso 0.759(9) 1 calc R U P A 1
O31B O 0.509(2) 0.0916(19) 0.215(2) 0.0458(18) Uani 0.241(9) 1 d D . P A 2
C32B C 0.4951(18) 0.215(2) 0.219(5) 0.033(2) Uani 0.241(9) 1 d D . P A 2
O33B O 0.3758(18) 0.250(3) 0.193(7) 0.033(3) Uani 0.241(9) 1 d D . P A 2
C34B C 0.342(2) 0.383(3) 0.193(17) 0.029(5) Uani 0.241(9) 1 d D . P A 2
C35B C 0.225(2) 0.406(3) 0.171(5) 0.031(3) Uani 0.241(9) 1 d D . P A 2
H35B H 0.171100 0.333361 0.160707 0.038 Uiso 0.241(9) 1 calc R U P A 2
C36B C 0.187(2) 0.541(4) 0.163(6) 0.042(3) Uani 0.241(9) 1 d D . P A 2
H36B H 0.105542 0.560883 0.143038 0.050 Uiso 0.241(9) 1 calc R U P A 2
C37B C 0.268(3) 0.647(3) 0.184(5) 0.036(3) Uani 0.241(9) 1 d D . P A 2
H37B H 0.243337 0.737844 0.185103 0.043 Uiso 0.241(9) 1 calc R U P A 2
C38B C 0.384(3) 0.618(3) 0.203(4) 0.032(2) Uani 0.241(9) 1 d D . P A 2
H38B H 0.436003 0.689187 0.203874 0.038 Uiso 0.241(9) 1 calc R U P A 2
C39B C 0.4255(18) 0.486(2) 0.221(6) 0.024(2) Uani 0.241(9) 1 d D . P A 2
C40B C 0.5491(17) 0.452(2) 0.241(3) 0.0223(18) Uani 0.241(9) 1 d D . P A 2
C41B C 0.5794(15) 0.317(2) 0.256(2) 0.0262(18) Uani 0.241(9) 1 d D . P A 2
O42B O 0.6220(17) 0.5502(19) 0.2733(19) 0.0303(15) Uani 0.241(9) 1 d D . P A 2
C43B C 0.7062(15) 0.272(2) 0.2947(14) 0.0303(19) Uani 0.241(9) 1 d D . P A 2
H43B H 0.702276 0.172457 0.304001 0.036 Uiso 0.241(9) 1 calc R U P A 2
C44B C 0.772(2) 0.328(3) 0.3917(16) 0.044(2) Uani 0.241(9) 1 d D . P A 2
H44C H 0.775301 0.427822 0.388711 0.053 Uiso 0.241(9) 1 calc R U P A 2
H44D H 0.853284 0.293270 0.414369 0.053 Uiso 0.241(9) 1 calc R U P A 2
C45B C 0.715(6) 0.288(12) 0.461(3) 0.052(4) Uani 0.241(9) 1 d D . P A 2
H45D H 0.632114 0.312958 0.435425 0.077 Uiso 0.241(9) 1 calc R U P A 2
H45E H 0.754160 0.334864 0.519514 0.077 Uiso 0.241(9) 1 calc R U P A 2
H45F H 0.721974 0.189523 0.470964 0.077 Uiso 0.241(9) 1 calc R U P A 2
C46B C 0.770(2) 0.286(3) 0.2280(17) 0.0268(17) Uani 0.241(9) 1 d D . P A 2
C47B C 0.712(3) 0.275(8) 0.1329(18) 0.031(3) Uani 0.241(9) 1 d D . P A 2
H47B H 0.630277 0.257816 0.109140 0.038 Uiso 0.241(9) 1 calc R U P A 2
C48B C 0.769(4) 0.287(11) 0.071(2) 0.040(4) Uani 0.241(9) 1 d D . P A 2
H48B H 0.725581 0.282417 0.006186 0.048 Uiso 0.241(9) 1 calc R U P A 2
C49B C 0.889(4) 0.306(4) 0.105(3) 0.046(3) Uani 0.241(9) 1 d D . P A 2
H49B H 0.930037 0.307076 0.063574 0.055 Uiso 0.241(9) 1 calc R U P A 2
C50B C 0.948(3) 0.323(3) 0.199(3) 0.045(3) Uani 0.241(9) 1 d D . P A 2
H50B H 1.028692 0.344915 0.222575 0.054 Uiso 0.241(9) 1 calc R U P A 2
C51B C 0.889(2) 0.310(10) 0.259(2) 0.041(2) Uani 0.241(9) 1 d D . P A 2
H51B H 0.932113 0.316839 0.324147 0.049 Uiso 0.241(9) 1 calc R U P A 2
O61 O 0.3920(9) -0.0541(11) 0.2504(9) 0.099(4) Uani 0.759(9) 1 d D . P A 1
H61 H 0.423629 0.004718 0.228273 0.148 Uiso 0.759(9) 1 calc R U P A 1
C62 C 0.3639(13) 0.0046(16) 0.3243(10) 0.101(5) Uani 0.759(9) 1 d D . P A 1
H62A H 0.399323 -0.051532 0.380642 0.122 Uiso 0.759(9) 1 calc R U P A 1
H62B H 0.399334 0.095974 0.338087 0.122 Uiso 0.759(9) 1 calc R U P A 1
C63 C 0.243(2) 0.016(3) 0.305(2) 0.128(6) Uani 0.759(9) 1 d D . P A 1
H63A H 0.204962 0.059383 0.244182 0.193 Uiso 0.759(9) 1 calc R U P A 1
H63B H 0.229990 0.070728 0.352645 0.193 Uiso 0.759(9) 1 calc R U P A 1
H63C H 0.209575 -0.074634 0.303488 0.193 Uiso 0.759(9) 1 calc R U P A 1
O61B O 0.329(3) -0.058(4) 0.231(3) 0.099(4) Uani 0.241(9) 1 d D . P A 2
H61B H 0.390089 -0.017663 0.232921 0.148 Uiso 0.241(9) 1 calc R U P A 2
C62B C 0.313(6) -0.040(5) 0.315(3) 0.101(5) Uani 0.241(9) 1 d D . P A 2
H62C H 0.388057 -0.014461 0.363855 0.122 Uiso 0.241(9) 1 calc R U P A 2
H62D H 0.288455 -0.128006 0.333848 0.122 Uiso 0.241(9) 1 calc R U P A 2
C63B C 0.226(9) 0.062(10) 0.312(7) 0.128(6) Uani 0.241(9) 1 d D . P A 2
H63D H 0.147878 0.029264 0.272585 0.193 Uiso 0.241(9) 1 calc R U P A 2
H63E H 0.243075 0.145889 0.286009 0.193 Uiso 0.241(9) 1 calc R U P A 2
H63F H 0.227562 0.078698 0.374566 0.193 Uiso 0.241(9) 1 calc R U P A 2

loop_
_atom_site_aniso_label
_atom_site_aniso_U_11
_atom_site_aniso_U_22
_atom_site_aniso_U_33
_atom_site_aniso_U_23
_atom_site_aniso_U_13
_atom_site_aniso_U_12
N1 0.030(3) 0.039(3) 0.031(3) -0.004(2) 0.009(2) -0.007(2)
C2 0.027(3) 0.044(4) 0.034(3) -0.007(3) 0.008(3) -0.013(3)
C3 0.026(3) 0.040(3) 0.030(3) -0.004(3) 0.013(3) -0.007(2)
C4 0.023(3) 0.029(3) 0.022(3) 0.004(2) 0.004(2) 0.004(2)
C5 0.022(3) 0.026(3) 0.020(3) 0.002(2) 0.002(2) 0.005(2)
C6 0.021(3) 0.033(3) 0.027(3) 0.002(3) 0.005(2) -0.001(2)
C7 0.032(3) 0.040(3) 0.025(3) -0.007(3) 0.007(3) -0.001(3)
C8 0.034(3) 0.043(3) 0.029(3) -0.002(3) 0.014(3) 0.003(3)
C9 0.023(3) 0.039(3) 0.033(3) 0.001(3) 0.013(3) 0.001(2)
C10 0.022(3) 0.037(3) 0.028(3) -0.004(2) 0.008(2) -0.002(2)
O11 0.032(2) 0.058(3) 0.046(2) -0.015(2) 0.0220(18) -0.016(2)
C12 0.044(4) 0.080(5) 0.073(5) -0.034(4) 0.037(4) -0.033(4)
C13 0.021(3) 0.030(3) 0.025(3) -0.001(2) 0.007(2) -0.001(2)
O14 0.027(2) 0.035(2) 0.026(2) 0.0040(16) 0.0093(16) 0.0078(16)
C15 0.024(3) 0.025(3) 0.027(3) -0.002(2) 0.002(2) -0.002(2)
N16 0.021(2) 0.032(2) 0.030(2) 0.003(2) 0.0029(19) -0.0028(19)
C17 0.025(3) 0.058(4) 0.030(3) -0.002(3) -0.002(3) 0.002(3)
C18 0.036(3) 0.038(3) 0.026(3) 0.004(3) 0.003(3) 0.004(3)
C19 0.031(3) 0.036(3) 0.028(3) 0.007(3) 0.003(3) -0.004(3)
C20 0.035(3) 0.031(3) 0.040(3) 0.008(3) 0.005(3) -0.003(2)
C21 0.043(4) 0.027(3) 0.034(3) -0.002(3) 0.005(3) 0.000(3)
C22 0.038(4) 0.044(3) 0.027(3) 0.003(3) 0.006(3) 0.010(3)
C23 0.052(4) 0.071(4) 0.044(4) 0.015(4) 0.018(3) 0.028(4)
C24 0.075(5) 0.068(5) 0.074(5) 0.010(4) 0.034(4) 0.032(4)
O31 0.045(5) 0.026(4) 0.067(3) -0.008(4) 0.023(4) -0.003(3)
C32 0.037(4) 0.028(5) 0.036(4) -0.003(6) 0.015(5) 0.001(4)
O33 0.024(3) 0.033(3) 0.044(4) -0.007(4) 0.014(5) -0.006(2)
C34 0.023(3) 0.038(3) 0.024(13) -0.003(3) 0.009(3) 0.000(3)
C35 0.026(3) 0.048(5) 0.021(9) -0.016(4) 0.009(3) -0.005(3)
C36 0.016(4) 0.071(7) 0.028(7) -0.010(7) -0.005(6) 0.008(4)
C37 0.023(6) 0.041(5) 0.037(6) 0.006(4) 0.004(7) 0.007(5)
C38 0.031(7) 0.038(4) 0.032(4) 0.003(3) 0.018(6) 0.005(4)
C39 0.019(3) 0.031(4) 0.021(8) 0.005(5) 0.006(5) 0.002(3)
C40 0.026(4) 0.026(4) 0.018(4) -0.008(4) 0.013(3) -0.002(3)
C41 0.020(3) 0.023(5) 0.035(4) -0.001(4) 0.009(3) -0.001(3)
O42 0.026(3) 0.030(4) 0.036(2) -0.006(3) 0.012(3) -0.008(3)
C43 0.026(3) 0.028(5) 0.034(4) 0.002(4) 0.007(3) 0.004(4)
C44 0.036(4) 0.055(7) 0.041(5) 0.009(5) 0.014(4) 0.010(5)
C45 0.042(5) 0.069(11) 0.040(5) 0.018(6) 0.011(5) 0.018(7)
C46 0.021(3) 0.018(4) 0.043(4) 0.001(3) 0.014(3) -0.003(3)
C47 0.028(3) 0.025(9) 0.041(4) 0.004(3) 0.013(3) 0.001(3)
C48 0.042(4) 0.041(10) 0.044(4) 0.002(3) 0.024(3) 0.003(3)
C49 0.042(4) 0.043(7) 0.066(5) 0.006(6) 0.034(4) 0.003(6)
C50 0.027(4) 0.043(7) 0.069(5) -0.001(6) 0.022(4) -0.005(5)
C51 0.026(3) 0.048(7) 0.051(4) -0.010(3) 0.016(3) -0.010(4)
O31B 0.045(5) 0.026(4) 0.067(3) -0.008(4) 0.023(4) -0.003(3)
C32B 0.037(4) 0.028(5) 0.036(4) -0.003(6) 0.015(5) 0.001(4)
O33B 0.024(3) 0.033(3) 0.044(4) -0.007(4) 0.014(5) -0.006(2)
C34B 0.023(3) 0.038(3) 0.024(13) -0.003(3) 0.009(3) 0.000(3)
C35B 0.026(3) 0.048(5) 0.021(9) -0.016(4) 0.009(3) -0.005(3)
C36B 0.016(4) 0.071(7) 0.028(7) -0.010(7) -0.005(6) 0.008(4)
C37B 0.023(6) 0.041(5) 0.037(6) 0.006(4) 0.004(7) 0.007(5)
C38B 0.031(7) 0.038(4) 0.032(4) 0.003(3) 0.018(6) 0.005(4)
C39B 0.019(3) 0.031(4) 0.021(8) 0.005(5) 0.006(5) 0.002(3)
C40B 0.026(4) 0.026(4) 0.018(4) -0.008(4) 0.013(3) -0.002(3)
C41B 0.020(3) 0.023(5) 0.035(4) -0.001(4) 0.009(3) -0.001(3)
O42B 0.026(3) 0.030(4) 0.036(2) -0.006(3) 0.012(3) -0.008(3)
C43B 0.026(3) 0.028(5) 0.034(4) 0.002(4) 0.007(3) 0.004(4)
C44B 0.036(4) 0.055(7) 0.041(5) 0.009(5) 0.014(4) 0.010(5)
C45B 0.042(5) 0.069(11) 0.040(5) 0.018(6) 0.011(5) 0.018(7)
C46B 0.021(3) 0.018(4) 0.043(4) 0.001(3) 0.014(3) -0.003(3)
C47B 0.028(3) 0.025(9) 0.041(4) 0.004(3) 0.013(3) 0.001(3)
C48B 0.042(4) 0.041(10) 0.044(4) 0.002(3) 0.024(3) 0.003(3)
C49B 0.042(4) 0.043(7) 0.066(5) 0.006(6) 0.034(4) 0.003(6)
C50B 0.027(4) 0.043(7) 0.069(5) -0.001(6) 0.022(4) -0.005(5)
C51B 0.026(3) 0.048(7) 0.051(4) -0.010(3) 0.016(3) -0.010(4)
O61 0.144(11) 0.046(3) 0.153(9) -0.023(4) 0.110(10) -0.019(7)
C62 0.138(15) 0.092(10) 0.115(9) 0.010(8) 0.095(11) -0.010(9)
C63 0.125(13) 0.16(2) 0.124(11) -0.009(15) 0.075(10) 0.040(15)
O61B 0.144(11) 0.046(3) 0.153(9) -0.023(4) 0.110(10) -0.019(7)
C62B 0.138(15) 0.092(10) 0.115(9) 0.010(8) 0.095(11) -0.010(9)
C63B 0.125(13) 0.16(2) 0.124(11) -0.009(15) 0.075(10) 0.040(15)

loop_
_atom_type_symbol
_atom_type_description
_atom_type_scat_dispersion_real
_atom_type_scat_dispersion_imag
_atom_type_scat_source
C C 0.0033 0.0016 'International Tables Vol C Tables 4.2.6.8 and 6.1.1.4'
H H 0.0000 0.0000 'International Tables Vol C Tables 4.2.6.8 and 6.1.1.4'
N N 0.0061 0.0033 'International Tables Vol C Tables 4.2.6.8 and 6.1.1.4'
O O 0.0106 0.0060 'International Tables Vol C Tables 4.2.6.8 and 6.1.1.4'

loop_
_geom_angle_atom_site_label_1
_geom_angle_atom_site_label_2
_geom_angle_atom_site_label_3
_geom_angle
_geom_angle_site_symmetry_1
_geom_angle_site_symmetry_3
_geom_angle_publ_flag
C2 N1 C6 117.5(5) . . ?
N1 C2 C3 124.3(5) . . ?
N1 C2 H2 117.9 . . ?
C3 C2 H2 117.9 . . ?
C4 C3 C2 119.1(5) . . ?
C4 C3 H3 120.4 . . ?
C2 C3 H3 120.4 . . ?
C3 C4 C5 118.8(5) . . ?
C3 C4 C13 119.3(5) . . ?
C5 C4 C13 121.9(4) . . ?
C6 C5 C10 118.9(5) . . ?
C6 C5 C4 117.5(4) . . ?
C10 C5 C4 123.6(4) . . ?
N1 C6 C7 117.8(5) . . ?
N1 C6 C5 122.8(5) . . ?
C7 C6 C5 119.5(5) . . ?
C8 C7 C6 120.9(5) . . ?
C8 C7 H7 119.6 . . ?
C6 C7 H7 119.6 . . ?
C7 C8 C9 119.9(5) . . ?
C7 C8 H8 120.0 . . ?
C9 C8 H8 120.0 . . ?
C10 C9 O11 125.8(5) . . ?
C10 C9 C8 120.8(5) . . ?
O11 C9 C8 113.4(5) . . ?
C9 C10 C5 120.0(5) . . ?
C9 C10 H10 120.0 . . ?
C5 C10 H10 120.0 . . ?
C9 O11 C12 116.2(4) . . ?
O11 C12 H12A 109.5 . . ?
O11 C12 H12B 109.5 . . ?
H12A C12 H12B 109.5 . . ?
O11 C12 H12C 109.5 . . ?
H12A C12 H12C 109.5 . . ?
H12B C12 H12C 109.5 . . ?
O14 C13 C4 111.7(4) . . ?
O14 C13 C15 109.5(4) . . ?
C4 C13 C15 110.4(4) . . ?
O14 C13 H13 108.4 . . ?
C4 C13 H13 108.4 . . ?
C15 C13 H13 108.4 . . ?
C13 O14 H14 109.5 . . ?
N16 C15 C20 107.8(4) . . ?
N16 C15 C13 110.2(4) . . ?
C20 C15 C13 114.6(4) . . ?
N16 C15 H15 108.0 . . ?
C20 C15 H15 108.0 . . ?
C13 C15 H15 108.0 . . ?
C17 N16 C21 109.6(4) . . ?
C17 N16 C15 108.9(4) . . ?
C21 N16 C15 111.8(4) . . ?
C17 N16 H16 108.8 . . ?
C21 N16 H16 108.8 . . ?
C15 N16 H16 108.8 . . ?
N16 C17 C18 108.8(4) . . ?
N16 C17 H17A 109.9 . . ?
C18 C17 H17A 109.9 . . ?
N16 C17 H17B 109.9 . . ?
C18 C17 H17B 109.9 . . ?
H17A C17 H17B 108.3 . . ?
C19 C18 C17 109.3(4) . . ?
C19 C18 H18A 109.8 . . ?
C17 C18 H18A 109.8 . . ?
C19 C18 H18B 109.8 . . ?
C17 C18 H18B 109.8 . . ?
H18A C18 H18B 108.3 . . ?
C18 C19 C20 108.5(5) . . ?
C18 C19 C22 108.0(4) . . ?
C20 C19 C22 109.9(4) . . ?
C18 C19 H19 110.1 . . ?
C20 C19 H19 110.1 . . ?
C22 C19 H19 110.1 . . ?
C19 C20 C15 109.4(4) . . ?
C19 C20 H20A 109.8 . . ?
C15 C20 H20A 109.8 . . ?
C19 C20 H20B 109.8 . . ?
C15 C20 H20B 109.8 . . ?
H20A C20 H20B 108.2 . . ?
N16 C21 C22 109.3(4) . . ?
N16 C21 H21A 109.8 . . ?
C22 C21 H21A 109.8 . . ?
N16 C21 H21B 109.8 . . ?
C22 C21 H21B 109.8 . . ?
H21A C21 H21B 108.3 . . ?
C23 C22 C21 108.8(5) . . ?
C23 C22 C19 117.2(5) . . ?
C21 C22 C19 108.6(5) . . ?
C23 C22 H22 107.3 . . ?
C21 C22 H22 107.3 . . ?
C19 C22 H22 107.3 . . ?
C24 C23 C22 122.6(7) . . ?
C24 C23 H23 118.7 . . ?
C22 C23 H23 118.7 . . ?
C23 C24 H24A 120.0 . . ?
C23 C24 H24B 120.0 . . ?
H24A C24 H24B 120.0 . . ?
O31 C32 C41 128.0(6) . . ?
O31 C32 O33 112.3(6) . . ?
C41 C32 O33 119.6(6) . . ?
C34 O33 C32 120.7(6) . . ?
O33 C34 C35 116.1(7) . . ?
O33 C34 C39 120.9(6) . . ?
C35 C34 C39 123.0(6) . . ?
C34 C35 C36 117.6(7) . . ?
C34 C35 H35 121.2 . . ?
C36 C35 H35 121.2 . . ?
C35 C36 C37 120.6(7) . . ?
C35 C36 H36 119.7 . . ?
C37 C36 H36 119.7 . . ?
C38 C37 C36 119.7(7) . . ?
C38 C37 H37 120.2 . . ?
C36 C37 H37 120.2 . . ?
C37 C38 C39 121.3(7) . . ?
C37 C38 H38 119.4 . . ?
C39 C38 H38 119.4 . . ?
C38 C39 C34 117.8(6) . . ?
C38 C39 C40 122.9(7) . . ?
C34 C39 C40 118.8(7) . . ?
O42 C40 C41 123.4(5) . . ?
O42 C40 C39 117.8(6) . . ?
C41 C40 C39 118.6(6) . . ?
C40 C41 C32 121.0(5) . . ?
C40 C41 C43 120.4(6) . . ?
C32 C41 C43 118.1(6) . . ?
C46 C43 C41 115.3(6) . . ?
C46 C43 C44 114.4(6) . . ?
C41 C43 C44 113.1(6) . . ?
C46 C43 H43 104.1 . . ?
C41 C43 H43 104.1 . . ?
C44 C43 H43 104.1 . . ?
C43 C44 C45 112.2(12) . . ?
C43 C44 H44A 109.2 . . ?
C45 C44 H44A 109.2 . . ?
C43 C44 H44B 109.2 . . ?
C45 C44 H44B 109.2 . . ?
H44A C44 H44B 107.9 . . ?
C44 C45 H45A 109.5 . . ?
C44 C45 H45B 109.5 . . ?
H45A C45 H45B 109.5 . . ?
C44 C45 H45C 109.5 . . ?
H45A C45 H45C 109.5 . . ?
H45B C45 H45C 109.5 . . ?
C47 C46 C51 116.6(6) . . ?
C47 C46 C43 123.6(7) . . ?
C51 C46 C43 119.9(7) . . ?
C46 C47 C48 122.5(7) . . ?
C46 C47 H47 118.8 . . ?
C48 C47 H47 118.8 . . ?
C47 C48 C49 119.7(7) . . ?
C47 C48 H48 120.2 . . ?
C49 C48 H48 120.2 . . ?
C50 C49 C48 119.0(7) . . ?
C50 C49 H49 120.5 . . ?
C48 C49 H49 120.5 . . ?
C51 C50 C49 120.2(7) . . ?
C51 C50 H50 119.9 . . ?
C49 C50 H50 119.9 . . ?
C50 C51 C46 122.1(7) . . ?
C50 C51 H51 118.9 . . ?
C46 C51 H51 118.9 . . ?
O31B C32B C41B 128.8(16) . . ?
O31B C32B O33B 112.0(16) . . ?
C41B C32B O33B 118.7(15) . . ?
C34B O33B C32B 120.5(14) . . ?
O33B C34B C35B 116.5(16) . . ?
O33B C34B C39B 120.9(13) . . ?
C35B C34B C39B 122(2) . . ?
C34B C35B C36B 117.9(18) . . ?
C34B C35B H35B 121.0 . . ?
C36B C35B H35B 121.0 . . ?
C37B C36B C35B 120.0(16) . . ?
C37B C36B H36B 120.0 . . ?
C35B C36B H36B 120.0 . . ?
C38B C37B C36B 119.5(17) . . ?
C38B C37B H37B 120.3 . . ?
C36B C37B H37B 120.3 . . ?
C37B C38B C39B 121.0(18) . . ?
C37B C38B H38B 119.5 . . ?
C39B C38B H38B 119.5 . . ?
C38B C39B C34B 117(2) . . ?
C38B C39B C40B 122(2) . . ?
C34B C39B C40B 118.4(17) . . ?
O42B C40B C41B 123.7(17) . . ?
O42B C40B C39B 115.2(17) . . ?
C41B C40B C39B 117.0(16) . . ?
C40B C41B C32B 120.6(15) . . ?
C40B C41B C43B 121.6(14) . . ?
C32B C41B C43B 116.8(14) . . ?
C46B C43B C41B 114.5(15) . . ?
C46B C43B C44B 115.1(14) . . ?
C41B C43B C44B 112.6(15) . . ?
C46B C43B H43B 104.3 . . ?
C41B C43B H43B 104.3 . . ?
C44B C43B H43B 104.3 . . ?
C43B C44B C45B 113(2) . . ?
C43B C44B H44C 109.1 . . ?
C45B C44B H44C 109.1 . . ?
C43B C44B H44D 109.1 . . ?
C45B C44B H44D 109.1 . . ?
H44C C44B H44D 107.8 . . ?
C44B C45B H45D 109.5 . . ?
C44B C45B H45E 109.5 . . ?
H45D C45B H45E 109.5 . . ?
C44B C45B H45F 109.5 . . ?
H45D C45B H45F 109.5 . . ?
H45E C45B H45F 109.5 . . ?
C47B C46B C51B 116.4(13) . . ?
C47B C46B C43B 122.1(15) . . ?
C51B C46B C43B 121.5(15) . . ?
C48B C47B C46B 122.8(15) . . ?
C48B C47B H47B 118.6 . . ?
C46B C47B H47B 118.6 . . ?
C47B C48B C49B 119.4(16) . . ?
C47B C48B H48B 120.3 . . ?
C49B C48B H48B 120.3 . . ?
C50B C49B C48B 118.9(15) . . ?
C50B C49B H49B 120.6 . . ?
C48B C49B H49B 120.6 . . ?
C51B C50B C49B 120.3(16) . . ?
C51B C50B H50B 119.8 . . ?
C49B C50B H50B 119.8 . . ?
C50B C51B C46B 122.0(15) . . ?
C50B C51B H51B 119.0 . . ?
C46B C51B H51B 119.0 . . ?
C62 O61 H61 109.5 . . ?
C63 C62 O61 113.9(14) . . ?
C63 C62 H62A 108.8 . . ?
O61 C62 H62A 108.8 . . ?
C63 C62 H62B 108.8 . . ?
O61 C62 H62B 108.8 . . ?
H62A C62 H62B 107.7 . . ?
C62 C63 H63A 109.5 . . ?
C62 C63 H63B 109.5 . . ?
H63A C63 H63B 109.5 . . ?
C62 C63 H63C 109.5 . . ?
H63A C63 H63C 109.5 . . ?
H63B C63 H63C 109.5 . . ?
C62B O61B H61B 109.5 . . ?
O61B C62B C63B 114(4) . . ?
O61B C62B H62C 108.7 . . ?
C63B C62B H62C 108.7 . . ?
O61B C62B H62D 108.7 . . ?
C63B C62B H62D 108.7 . . ?
H62C C62B H62D 107.6 . . ?
C62B C63B H63D 109.5 . . ?
C62B C63B H63E 109.5 . . ?
H63D C63B H63E 109.5 . . ?
C62B C63B H63F 109.5 . . ?
H63D C63B H63F 109.5 . . ?
H63E C63B H63F 109.5 . . ?

loop_
_geom_bond_atom_site_label_1
_geom_bond_atom_site_label_2
_geom_bond_distance
_geom_bond_site_symmetry_2
_geom_bond_publ_flag
N1 C2 1.321(7) . ?
N1 C6 1.371(7) . ?
C2 C3 1.400(7) . ?
C2 H2 0.9500 . ?
C3 C4 1.381(7) . ?
C3 H3 0.9500 . ?
C4 C5 1.423(7) . ?
C4 C13 1.519(7) . ?
C5 C6 1.416(7) . ?
C5 C10 1.416(7) . ?
C6 C7 1.405(7) . ?
C7 C8 1.353(7) . ?
C7 H7 0.9500 . ?
C8 C9 1.418(7) . ?
C8 H8 0.9500 . ?
C9 C10 1.362(7) . ?
C9 O11 1.369(6) . ?
C10 H10 0.9500 . ?
O11 C12 1.444(7) . ?
C12 H12A 0.9800 . ?
C12 H12B 0.9800 . ?
C12 H12C 0.9800 . ?
C13 O14 1.422(5) . ?
C13 C15 1.545(6) . ?
C13 H13 1.0000 . ?
O14 H14 0.8400 . ?
C15 N16 1.513(6) . ?
C15 C20 1.541(7) . ?
C15 H15 1.0000 . ?
N16 C17 1.501(6) . ?
N16 C21 1.502(7) . ?
N16 H16 1.0000 . ?
C17 C18 1.531(7) . ?
C17 H17A 0.9900 . ?
C17 H17B 0.9900 . ?
C18 C19 1.514(7) . ?
C18 H18A 0.9900 . ?
C18 H18B 0.9900 . ?
C19 C20 1.532(7) . ?
C19 C22 1.540(7) . ?
C19 H19 1.0000 . ?
C20 H20A 0.9900 . ?
C20 H20B 0.9900 . ?
C21 C22 1.523(8) . ?
C21 H21A 0.9900 . ?
C21 H21B 0.9900 . ?
C22 C23 1.503(8) . ?
C22 H22 1.0000 . ?
C23 C24 1.361(9) . ?
C23 H23 0.9500 . ?
C24 H24A 0.9500 . ?
C24 H24B 0.9500 . ?
O31 C32 1.239(7) . ?
C32 C41 1.406(9) . ?
C32 O33 1.410(7) . ?
O33 C34 1.376(7) . ?
C34 C35 1.379(8) . ?
C34 C39 1.395(8) . ?
C35 C36 1.399(9) . ?
C35 H35 0.9500 . ?
C36 C37 1.399(10) . ?
C36 H36 0.9500 . ?
C37 C38 1.375(9) . ?
C37 H37 0.9500 . ?
C38 C39 1.384(10) . ?
C38 H38 0.9500 . ?
C39 C40 1.467(8) . ?
C40 O42 1.287(7) . ?
C40 C41 1.383(9) . ?
C41 C43 1.520(8) . ?
C43 C46 1.515(8) . ?
C43 C44 1.523(9) . ?
C43 H43 1.0000 . ?
C44 C45 1.532(17) . ?
C44 H44A 0.9900 . ?
C44 H44B 0.9900 . ?
C45 H45A 0.9800 . ?
C45 H45B 0.9800 . ?
C45 H45C 0.9800 . ?
C46 C47 1.385(8) . ?
C46 C51 1.394(10) . ?
C47 C48 1.386(9) . ?
C47 H47 0.9500 . ?
C48 C49 1.389(10) . ?
C48 H48 0.9500 . ?
C49 C50 1.386(9) . ?
C49 H49 0.9500 . ?
C50 C51 1.380(11) . ?
C50 H50 0.9500 . ?
C51 H51 0.9500 . ?
O31B C32B 1.239(13) . ?
C32B C41B 1.406(13) . ?
C32B O33B 1.412(13) . ?
O33B C34B 1.377(12) . ?
C34B C35B 1.380(14) . ?
C34B C39B 1.398(13) . ?
C35B C36B 1.401(14) . ?
C35B H35B 0.9500 . ?
C36B C37B 1.397(15) . ?
C36B H36B 0.9500 . ?
C37B C38B 1.376(15) . ?
C37B H37B 0.9500 . ?
C38B C39B 1.386(16) . ?
C38B H38B 0.9500 . ?
C39B C40B 1.476(14) . ?
C40B O42B 1.290(13) . ?
C40B C41B 1.376(14) . ?
C41B C43B 1.517(13) . ?
C43B C46B 1.515(13) . ?
C43B C44B 1.524(14) . ?
C43B H43B 1.0000 . ?
C44B C45B 1.53(2) . ?
C44B H44C 0.9900 . ?
C44B H44D 0.9900 . ?
C45B H45D 0.9800 . ?
C45B H45E 0.9800 . ?
C45B H45F 0.9800 . ?
C46B C47B 1.387(12) . ?
C46B C51B 1.392(14) . ?
C47B C48B 1.385(14) . ?
C47B H47B 0.9500 . ?
C48B C49B 1.389(14) . ?
C48B H48B 0.9500 . ?
C49B C50B 1.387(14) . ?
C49B H49B 0.9500 . ?
C50B C51B 1.382(15) . ?
C50B H50B 0.9500 . ?
C51B H51B 0.9500 . ?
O61 C62 1.438(13) . ?
O61 H61 0.8400 . ?
C62 C63 1.41(2) . ?
C62 H62A 0.9900 . ?
C62 H62B 0.9900 . ?
C63 H63A 0.9800 . ?
C63 H63B 0.9800 . ?
C63 H63C 0.9800 . ?
O61B C62B 1.42(3) . ?
O61B H61B 0.8400 . ?
C62B C63B 1.46(3) . ?
C62B H62C 0.9900 . ?
C62B H62D 0.9900 . ?
C63B H63D 0.9800 . ?
C63B H63E 0.9800 . ?
C63B H63F 0.9800 . ?

loop_
_geom_torsion_atom_site_label_1
_geom_torsion_atom_site_label_2
_geom_torsion_atom_site_label_3
_geom_torsion_atom_site_label_4
_geom_torsion
_geom_torsion_site_symmetry_1
_geom_torsion_site_symmetry_2
_geom_torsion_site_symmetry_3
_geom_torsion_site_symmetry_4
_geom_torsion_publ_flag
C6 N1 C2 C3 -0.2(8) . . . . ?
N1 C2 C3 C4 0.3(8) . . . . ?
C2 C3 C4 C5 1.3(7) . . . . ?
C2 C3 C4 C13 -178.4(5) . . . . ?
C3 C4 C5 C6 -3.0(7) . . . . ?
C13 C4 C5 C6 176.8(4) . . . . ?
C3 C4 C5 C10 180.0(5) . . . . ?
C13 C4 C5 C10 -0.3(7) . . . . ?
C2 N1 C6 C7 179.3(5) . . . . ?
C2 N1 C6 C5 -1.7(7) . . . . ?
C10 C5 C6 N1 -179.6(5) . . . . ?
C4 C5 C6 N1 3.3(7) . . . . ?
C10 C5 C6 C7 -0.5(7) . . . . ?
C4 C5 C6 C7 -177.7(4) . . . . ?
N1 C6 C7 C8 179.7(5) . . . . ?
C5 C6 C7 C8 0.7(7) . . . . ?
C6 C7 C8 C9 -1.1(8) . . . . ?
C7 C8 C9 C10 1.4(8) . . . . ?
C7 C8 C9 O11 179.8(5) . . . . ?
O11 C9 C10 C5 -179.5(4) . . . . ?
C8 C9 C10 C5 -1.3(7) . . . . ?
C6 C5 C10 C9 0.9(7) . . . . ?
C4 C5 C10 C9 177.8(5) . . . . ?
C10 C9 O11 C12 1.8(8) . . . . ?
C8 C9 O11 C12 -176.5(5) . . . . ?
C3 C4 C13 O14 32.8(6) . . . . ?
C5 C4 C13 O14 -147.0(4) . . . . ?
C3 C4 C13 C15 -89.2(5) . . . . ?
C5 C4 C13 C15 91.0(5) . . . . ?
O14 C13 C15 N16 85.4(5) . . . . ?
C4 C13 C15 N16 -151.3(4) . . . . ?
O14 C13 C15 C20 -36.3(5) . . . . ?
C4 C13 C15 C20 87.0(5) . . . . ?
C20 C15 N16 C17 -69.2(5) . . . . ?
C13 C15 N16 C17 165.1(4) . . . . ?
C20 C15 N16 C21 52.0(5) . . . . ?
C13 C15 N16 C21 -73.6(5) . . . . ?
C21 N16 C17 C18 -67.4(5) . . . . ?
C15 N16 C17 C18 55.2(6) . . . . ?
N16 C17 C18 C19 11.3(6) . . . . ?
C17 C18 C19 C20 -66.1(5) . . . . ?
C17 C18 C19 C22 53.0(6) . . . . ?
C18 C19 C20 C15 51.6(6) . . . . ?
C22 C19 C20 C15 -66.2(6) . . . . ?
N16 C15 C20 C19 13.1(6) . . . . ?
C13 C15 C20 C19 136.1(4) . . . . ?
C17 N16 C21 C22 53.0(5) . . . . ?
C15 N16 C21 C22 -67.9(5) . . . . ?
N16 C21 C22 C23 141.2(5) . . . . ?
N16 C21 C22 C19 12.6(6) . . . . ?
C18 C19 C22 C23 169.0(5) . . . . ?
C20 C19 C22 C23 -72.8(6) . . . . ?
C18 C19 C22 C21 -67.3(5) . . . . ?
C20 C19 C22 C21 50.9(6) . . . . ?
C21 C22 C23 C24 98.5(7) . . . . ?
C19 C22 C23 C24 -137.9(6) . . . . ?
O31 C32 O33 C34 -178(4) . . . . ?
C41 C32 O33 C34 -1(5) . . . . ?
C32 O33 C34 C35 -179(4) . . . . ?
C32 O33 C34 C39 3(8) . . . . ?
O33 C34 C35 C36 179(4) . . . . ?
C39 C34 C35 C36 -3(7) . . . . ?
C34 C35 C36 C37 3(5) . . . . ?
C35 C36 C37 C38 -3(3) . . . . ?
C36 C37 C38 C39 4(3) . . . . ?
C37 C38 C39 C34 -3(4) . . . . ?
C37 C38 C39 C40 -174.8(18) . . . . ?
O33 C34 C39 C38 -179(5) . . . . ?
C35 C34 C39 C38 3(7) . . . . ?
O33 C34 C39 C40 -7(7) . . . . ?
C35 C34 C39 C40 175(5) . . . . ?
C38 C39 C40 O42 -5(3) . . . . ?
C34 C39 C40 O42 -176(3) . . . . ?
C38 C39 C40 C41 -179.7(17) . . . . ?
C34 C39 C40 C41 9(4) . . . . ?
O42 C40 C41 C32 178.3(13) . . . . ?
C39 C40 C41 C32 -7(2) . . . . ?
O42 C40 C41 C43 6.9(16) . . . . ?
C39 C40 C41 C43 -178.5(13) . . . . ?
O31 C32 C41 C40 179.6(16) . . . . ?
O33 C32 C41 C40 3(3) . . . . ?
O31 C32 C41 C43 -9(2) . . . . ?
O33 C32 C41 C43 174.8(19) . . . . ?
C40 C41 C43 C46 -112.7(10) . . . . ?
C32 C41 C43 C46 75.7(13) . . . . ?
C40 C41 C43 C44 112.9(10) . . . . ?
C32 C41 C43 C44 -58.7(14) . . . . ?
C46 C43 C44 C45 173.3(11) . . . . ?
C41 C43 C44 C45 -52.0(14) . . . . ?
C41 C43 C46 C47 -1.9(12) . . . . ?
C44 C43 C46 C47 131.9(11) . . . . ?
C41 C43 C46 C51 178.9(14) . . . . ?
C44 C43 C46 C51 -47.4(16) . . . . ?
C51 C46 C47 C48 -1.3(17) . . . . ?
C43 C46 C47 C48 179.4(12) . . . . ?
C46 C47 C48 C49 1(2) . . . . ?
C47 C48 C49 C50 -1(2) . . . . ?
C48 C49 C50 C51 2(2) . . . . ?
C49 C50 C51 C46 -2(3) . . . . ?
C47 C46 C51 C50 2(3) . . . . ?
C43 C46 C51 C50 -178.7(16) . . . . ?
O31B C32B O33B C34B -180(14) . . . . ?
C41B C32B O33B C34B 8(18) . . . . ?
C32B O33B C34B C35B -177(13) . . . . ?
C32B O33B C34B C39B -2(26) . . . . ?
O33B C34B C35B C36B -175(14) . . . . ?
C39B C34B C35B C36B 10(24) . . . . ?
C34B C35B C36B C37B -5(16) . . . . ?
C35B C36B C37B C38B 7(13) . . . . ?
C36B C37B C38B C39B -14(12) . . . . ?
C37B C38B C39B C34B 18(13) . . . . ?
C37B C38B C39B C40B 180(7) . . . . ?
O33B C34B C39B C38B 168(16) . . . . ?
C35B C34B C39B C38B -16(23) . . . . ?
O33B C34B C39B C40B 6(23) . . . . ?
C35B C34B C39B C40B -178(15) . . . . ?
C38B C39B C40B O42B 24(10) . . . . ?
C34B C39B C40B O42B -175(12) . . . . ?
C38B C39B C40B C41B -178(6) . . . . ?
C34B C39B C40B C41B -17(13) . . . . ?
O42B C40B C41B C32B 180(5) . . . . ?
C39B C40B C41B C32B 24(7) . . . . ?
O42B C40B C41B C43B -12(6) . . . . ?
C39B C40B C41B C43B -168(5) . . . . ?
O31B C32B C41B C40B 170(6) . . . . ?
O33B C32B C41B C40B -19(10) . . . . ?
O31B C32B C41B C43B 1(10) . . . . ?
O33B C32B C41B C43B 172(6) . . . . ?
C40B C41B C43B C46B -73(4) . . . . ?
C32B C41B C43B C46B 96(5) . . . . ?
C40B C41B C43B C44B 61(4) . . . . ?
C32B C41B C43B C44B -130(5) . . . . ?
C46B C43B C44B C45B -169(5) . . . . ?
C41B C43B C44B C45B 57(6) . . . . ?
C41B C43B C46B C47B -30(3) . . . . ?
C44B C43B C46B C47B -162(4) . . . . ?
C41B C43B C46B C51B 150(5) . . . . ?
C44B C43B C46B C51B 17(5) . . . . ?
C51B C46B C47B C48B 0(5) . . . . ?
C43B C46B C47B C48B 180(4) . . . . ?
C46B C47B C48B C49B 3(8) . . . . ?
C47B C48B C49B C50B -5(8) . . . . ?
C48B C49B C50B C51B 6(8) . . . . ?
C49B C50B C51B C46B -4(10) . . . . ?
C47B C46B C51B C50B 1(8) . . . . ?
C43B C46B C51B C50B -179(5) . . . . ?
